data_7062035
loop_
_publ_author_name
'Gyrdymova, Yulia V.'
'Rumyantcev, Roman V.'
'Esaulkova, Yana L.'
'Belyaevskaya, Svetlana V.'
'Zarubaev, Vladimir V.'
'Kayumov, Airat R.'
'Rubtsova, Svetlana A.'

_publ_section_title
;
 New trifluoromethylated sesquiterpenoids: synthesis, rearrangement, and
 biological activity
;
_journal_issue 48
_journal_name_full 'New Journal of Chemistry'
_journal_page_first 23165
_journal_page_last 23172
_journal_paper_doi 10.1039/D2NJ04611C
_journal_volume 46
_journal_year 2022
_chemical_absolute_configuration unk
_chemical_formula_sum 'C17 H27 F3 O2'
_chemical_formula_weight 320.38
_space_group_crystal_system monoclinic
_space_group_IT_number 5
_space_group_name_Hall 'C 2y'
_space_group_name_H-M_alt 'C 1 2 1'
_atom_sites_solution_hydrogens mixed
_atom_sites_solution_primary dual
_atom_sites_solution_secondary difmap
_audit_creation_method SHELXL-2018/3
_audit_update_record
;
2022-04-28 deposited with the CCDC.	2022-11-01 downloaded from the CCDC.
;
_cell_angle_alpha 90
_cell_angle_beta 102.7503(15)
_cell_angle_gamma 90
_cell_formula_units_Z 4
_cell_length_a 22.1155(11)
_cell_length_b 8.7469(4)
_cell_length_c 8.9710(4)
_cell_measurement_reflns_used 9676
_cell_measurement_temperature 298(2)
_cell_measurement_theta_max 26.63
_cell_measurement_theta_min 2.51
_cell_volume 1692.58(14)
_computing_data_collection APEX3
_diffrn_ambient_temperature 298(2)
_diffrn_measured_fraction_theta_full 0.998
_diffrn_measured_fraction_theta_max 0.998
_diffrn_radiation_type MoK\a
_diffrn_radiation_wavelength 0.71073
_diffrn_reflns_av_R_equivalents 0.0255
_diffrn_reflns_av_unetI/netI 0.0282
_diffrn_reflns_Laue_measured_fraction_full 0.998
_diffrn_reflns_Laue_measured_fraction_max 0.998
_diffrn_reflns_limit_h_max 27
_diffrn_reflns_limit_h_min -27
_diffrn_reflns_limit_k_max 10
_diffrn_reflns_limit_k_min -10
_diffrn_reflns_limit_l_max 11
_diffrn_reflns_limit_l_min -11
_diffrn_reflns_number 12825
_diffrn_reflns_point_group_measured_fraction_full 0.999
_diffrn_reflns_point_group_measured_fraction_max 0.999
_diffrn_reflns_theta_full 25.242
_diffrn_reflns_theta_max 26.350
_diffrn_reflns_theta_min 2.513
_exptl_absorpt_coefficient_mu 0.102
_exptl_absorpt_correction_T_max 0.9586
_exptl_absorpt_correction_T_min 0.8638
_exptl_absorpt_correction_type multi-scan
_exptl_absorpt_process_details SADABS-2016/2
_exptl_crystal_colour colorless
_exptl_crystal_density_diffrn 1.257
_exptl_crystal_description stick
_exptl_crystal_F_000 688
_exptl_crystal_size_max 0.610
_exptl_crystal_size_mid 0.150
_exptl_crystal_size_min 0.110
_refine_diff_density_max 0.199
_refine_diff_density_min -0.137
_refine_diff_density_rms 0.031
_refine_ls_abs_structure_details
;
 Flack x determined using 1178 quotients [(I+)-(I-)]/[(I+)+(I-)]
 (Parsons, Flack and Wagner, Acta Cryst. B69 (2013) 249-259).
;
_refine_ls_abs_structure_Flack -0.08(19)
_refine_ls_extinction_coef 0.021(2)
_refine_ls_extinction_expression Fc^*^=kFc[1+0.001xFc^2^\l^3^/sin(2\q)]^-1/4^
_refine_ls_extinction_method 'SHELXL-2018/3 (Sheldrick 2018)'
_refine_ls_goodness_of_fit_ref 1.031
_refine_ls_hydrogen_treatment mixed
_refine_ls_matrix_type full
_refine_ls_number_parameters 207
_refine_ls_number_reflns 3463
_refine_ls_number_restraints 1
_refine_ls_restrained_S_all 1.031
_refine_ls_R_factor_all 0.0469
_refine_ls_R_factor_gt 0.0353
_refine_ls_shift/su_max 0.000
_refine_ls_shift/su_mean 0.000
_refine_ls_structure_factor_coef Fsqd
_refine_ls_weighting_details 'w=1/[\s^2^(Fo^2^)+(0.0448P)^2^+0.3647P] where P=(Fo^2^+2Fc^2^)/3'
_refine_ls_weighting_scheme calc
_refine_ls_wR_factor_gt 0.0817
_refine_ls_wR_factor_ref 0.0873
_reflns_Friedel_coverage 0.874
_reflns_Friedel_fraction_full 1.000
_reflns_Friedel_fraction_max 1.000
_reflns_number_gt 2937
_reflns_number_total 3463
_reflns_threshold_expression 'I > 2\s(I)'
_cod_data_source_file d2nj04611c2.cif
_cod_data_source_block W-829
_cod_depositor_comments 'Adding full bibliography for 7062034--7062037.cif.'
_cod_original_sg_symbol_H-M 'C 2'
_cod_database_code 7062035
_shelx_shelxl_version_number 2018/3
_shelx_space_group_comment
;
The symmetry employed for this shelxl refinement is uniquely defined
by the following loop, which should always be used as a source of
symmetry information in preference to the above space-group names.
They are only intended as comments.
;
_shelx_estimated_absorpt_t_min 0.940
_shelx_estimated_absorpt_t_max 0.989

loop_
_space_group_symop_operation_xyz
'x, y, z'
'-x, y, -z'
'x+1/2, y+1/2, z'
'-x+1/2, y+1/2, -z'

loop_
_atom_site_label
_atom_site_type_symbol
_atom_site_fract_x
_atom_site_fract_y
_atom_site_fract_z
_atom_site_U_iso_or_equiv
_atom_site_adp_type
_atom_site_occupancy
_atom_site_site_symmetry_order
_atom_site_calc_flag
_atom_site_refinement_flags_posn
_atom_site_refinement_flags_adp
_atom_site_refinement_flags_occupancy
_atom_site_disorder_assembly
_atom_site_disorder_group
O1 O 0.38196(8) 0.8541(2) 0.63224(19) 0.0516(4) Uani 1 1 d . . . . .
O2 O 0.32202(8) 0.14612(19) 0.6058(2) 0.0470(4) Uani 1 1 d . . . . .
H1 H 0.3471(14) 0.081(4) 0.608(3) 0.056 Uiso 1 1 d . U . . .
F1 F 0.40679(9) 0.1705(2) 0.4327(2) 0.0748(5) Uani 1 1 d . . . . .
F2 F 0.32280(8) 0.2816(3) 0.32804(17) 0.0807(6) Uani 1 1 d . . . . .
F3 F 0.40312(9) 0.4135(2) 0.42211(18) 0.0692(5) Uani 1 1 d . . . . .
C1 C 0.37039(10) 0.5986(3) 0.7553(2) 0.0358(5) Uani 1 1 d . . . . .
C2 C 0.38969(11) 0.7691(3) 0.7711(3) 0.0416(5) Uani 1 1 d . . . . .
H2A H 0.433130 0.775802 0.826135 0.050 Uiso 1 1 calc R U . . .
C3 C 0.34917(12) 0.8382(3) 0.8694(3) 0.0504(6) Uani 1 1 d . . . . .
H3A H 0.307262 0.854178 0.810582 0.060 Uiso 1 1 calc R U . . .
H3B H 0.365884 0.935126 0.912423 0.060 Uiso 1 1 calc R U . . .
C4 C 0.35044(12) 0.7189(3) 0.9952(3) 0.0513(6) Uani 1 1 d . . . . .
C5 C 0.34597(11) 0.5669(3) 0.9037(3) 0.0415(5) Uani 1 1 d . . . . .
H5A H 0.301775 0.542711 0.870537 0.050 Uiso 1 1 calc R U . . .
C6 C 0.37688(13) 0.4280(3) 0.9916(3) 0.0504(6) Uani 1 1 d . . . . .
H6A H 0.355293 0.402470 1.071409 0.060 Uiso 1 1 calc R U . . .
H6B H 0.419334 0.453551 1.040206 0.060 Uiso 1 1 calc R U . . .
C7 C 0.37674(11) 0.2894(3) 0.8889(3) 0.0458(5) Uani 1 1 d . . . . .
H7A H 0.334507 0.252787 0.855863 0.055 Uiso 1 1 calc R U . . .
H7B H 0.400882 0.208673 0.948096 0.055 Uiso 1 1 calc R U . . .
C8 C 0.40344(9) 0.3216(3) 0.7449(2) 0.0370(5) Uani 1 1 d . . . . .
C9 C 0.35010(10) 0.2909(3) 0.5998(2) 0.0398(5) Uani 1 1 d . . . . .
C10 C 0.29810(10) 0.4073(3) 0.5927(3) 0.0444(6) Uani 1 1 d . . . . .
H10A H 0.276079 0.382782 0.671933 0.053 Uiso 1 1 calc R U . . .
H10B H 0.269030 0.396846 0.495038 0.053 Uiso 1 1 calc R U . . .
C11 C 0.31928(11) 0.5738(3) 0.6121(3) 0.0423(6) Uani 1 1 d . . . . .
H11A H 0.284064 0.637910 0.617836 0.051 Uiso 1 1 calc R U . . .
H11B H 0.334355 0.605101 0.523121 0.051 Uiso 1 1 calc R U . . .
C12 C 0.42391(10) 0.4896(3) 0.7491(3) 0.0383(5) Uani 1 1 d . . . . .
H12A H 0.457230 0.506194 0.838036 0.046 Uiso 1 1 calc R U . . .
H12B H 0.439734 0.511820 0.658861 0.046 Uiso 1 1 calc R U . . .
C13 C 0.29524(16) 0.7380(4) 1.0709(4) 0.0812(10) Uani 1 1 d . . . . .
H13A H 0.298832 0.833450 1.124958 0.122 Uiso 1 1 calc R U . . .
H13B H 0.294872 0.655503 1.141338 0.122 Uiso 1 1 calc R U . . .
H13C H 0.257412 0.736917 0.993979 0.122 Uiso 1 1 calc R U . . .
C14 C 0.41057(15) 0.7340(4) 1.1175(3) 0.0691(8) Uani 1 1 d . . . . .
H14A H 0.413551 0.835470 1.159272 0.104 Uiso 1 1 calc R U . . .
H14B H 0.445372 0.714890 1.072371 0.104 Uiso 1 1 calc R U . . .
H14C H 0.410483 0.661128 1.197444 0.104 Uiso 1 1 calc R U . . .
C15 C 0.46015(11) 0.2197(3) 0.7504(3) 0.0538(7) Uani 1 1 d . . . . .
H15A H 0.478982 0.245090 0.666954 0.081 Uiso 1 1 calc R U . . .
H15B H 0.447539 0.114436 0.742544 0.081 Uiso 1 1 calc R U . . .
H15C H 0.489505 0.235621 0.845340 0.081 Uiso 1 1 calc R U . . .
C16 C 0.42911(16) 0.8263(3) 0.5499(3) 0.0702(9) Uani 1 1 d . . . . .
H16A H 0.423865 0.894917 0.464478 0.105 Uiso 1 1 calc R U . . .
H16B H 0.426155 0.722671 0.513703 0.105 Uiso 1 1 calc R U . . .
H16C H 0.469073 0.842519 0.616007 0.105 Uiso 1 1 calc R U . . .
C17 C 0.37080(12) 0.2902(3) 0.4471(3) 0.0510(6) Uani 1 1 d . . . . .

loop_
_atom_site_aniso_label
_atom_site_aniso_U_11
_atom_site_aniso_U_22
_atom_site_aniso_U_33
_atom_site_aniso_U_23
_atom_site_aniso_U_13
_atom_site_aniso_U_12
O1 0.0684(11) 0.0409(9) 0.0502(9) 0.0062(8) 0.0233(8) 0.0031(9)
O2 0.0412(10) 0.0411(10) 0.0558(10) -0.0012(8) 0.0045(8) -0.0069(7)
F1 0.1033(13) 0.0640(11) 0.0674(11) -0.0037(9) 0.0410(10) 0.0114(10)
F2 0.0900(12) 0.1061(14) 0.0394(8) -0.0027(10) 0.0002(8) -0.0133(12)
F3 0.0960(13) 0.0620(10) 0.0590(9) 0.0014(8) 0.0372(9) -0.0174(9)
C1 0.0314(11) 0.0399(12) 0.0361(11) 0.0031(9) 0.0078(9) 0.0007(9)
C2 0.0422(12) 0.0416(13) 0.0419(11) 0.0006(10) 0.0114(9) -0.0002(10)
C3 0.0548(14) 0.0466(14) 0.0527(14) -0.0033(12) 0.0180(11) 0.0050(12)
C4 0.0552(14) 0.0578(16) 0.0447(14) -0.0027(11) 0.0191(11) 0.0091(12)
C5 0.0375(12) 0.0512(14) 0.0372(12) 0.0029(11) 0.0112(9) -0.0008(10)
C6 0.0608(15) 0.0537(15) 0.0369(12) 0.0058(11) 0.0114(11) 0.0016(13)
C7 0.0500(13) 0.0441(13) 0.0409(12) 0.0095(11) 0.0049(10) -0.0010(11)
C8 0.0305(10) 0.0395(13) 0.0391(11) 0.0031(9) 0.0036(8) 0.0001(9)
C9 0.0372(11) 0.0399(12) 0.0400(11) 0.0009(11) 0.0038(9) -0.0052(10)
C10 0.0350(12) 0.0500(14) 0.0435(12) 0.0018(11) -0.0010(9) -0.0008(10)
C11 0.0402(13) 0.0440(14) 0.0398(13) 0.0050(10) 0.0026(10) 0.0043(10)
C12 0.0307(11) 0.0437(13) 0.0402(12) 0.0000(10) 0.0071(9) -0.0023(9)
C13 0.096(2) 0.083(2) 0.082(2) 0.0011(18) 0.058(2) 0.0144(19)
C14 0.088(2) 0.069(2) 0.0453(15) -0.0147(14) 0.0044(14) 0.0016(16)
C15 0.0396(13) 0.0474(15) 0.0699(17) -0.0033(12) 0.0022(11) 0.0054(11)
C16 0.104(2) 0.0548(18) 0.0682(18) 0.0021(14) 0.0529(17) 0.0011(16)
C17 0.0598(15) 0.0479(14) 0.0448(13) -0.0008(12) 0.0104(11) -0.0018(13)

loop_
_atom_type_symbol
_atom_type_description
_atom_type_scat_dispersion_real
_atom_type_scat_dispersion_imag
_atom_type_scat_source
C C 0.0033 0.0016 'International Tables Vol C Tables 4.2.6.8 and 6.1.1.4'
H H 0.0000 0.0000 'International Tables Vol C Tables 4.2.6.8 and 6.1.1.4'
O O 0.0106 0.0060 'International Tables Vol C Tables 4.2.6.8 and 6.1.1.4'
F F 0.0171 0.0103 'International Tables Vol C Tables 4.2.6.8 and 6.1.1.4'

loop_
_geom_angle_atom_site_label_1
_geom_angle_atom_site_label_2
_geom_angle_atom_site_label_3
_geom_angle
_geom_angle_site_symmetry_1
_geom_angle_site_symmetry_3
_geom_angle_publ_flag
C2 O1 C16 113.7(2) . . ?
C9 O2 H1 110(2) . . ?
C12 C1 C2 113.79(18) . . ?
C12 C1 C11 108.40(18) . . ?
C2 C1 C11 110.56(19) . . ?
C12 C1 C5 109.57(18) . . ?
C2 C1 C5 103.42(18) . . ?
C11 C1 C5 111.06(17) . . ?
O1 C2 C3 109.11(19) . . ?
O1 C2 C1 116.35(19) . . ?
C3 C2 C1 104.55(19) . . ?
O1 C2 H2A 108.9 . . ?
C3 C2 H2A 108.9 . . ?
C1 C2 H2A 108.9 . . ?
C2 C3 C4 103.9(2) . . ?
C2 C3 H3A 111.0 . . ?
C4 C3 H3A 111.0 . . ?
C2 C3 H3B 111.0 . . ?
C4 C3 H3B 111.0 . . ?
H3A C3 H3B 109.0 . . ?
C3 C4 C14 109.9(2) . . ?
C3 C4 C13 111.5(2) . . ?
C14 C4 C13 108.9(2) . . ?
C3 C4 C5 101.81(19) . . ?
C14 C4 C5 113.3(2) . . ?
C13 C4 C5 111.3(2) . . ?
C6 C5 C4 116.1(2) . . ?
C6 C5 C1 112.38(19) . . ?
C4 C5 C1 107.7(2) . . ?
C6 C5 H5A 106.7 . . ?
C4 C5 H5A 106.7 . . ?
C1 C5 H5A 106.7 . . ?
C5 C6 C7 112.36(19) . . ?
C5 C6 H6A 109.1 . . ?
C7 C6 H6A 109.1 . . ?
C5 C6 H6B 109.1 . . ?
C7 C6 H6B 109.1 . . ?
H6A C6 H6B 107.9 . . ?
C6 C7 C8 114.0(2) . . ?
C6 C7 H7A 108.7 . . ?
C8 C7 H7A 108.7 . . ?
C6 C7 H7B 108.7 . . ?
C8 C7 H7B 108.7 . . ?
H7A C7 H7B 107.6 . . ?
C15 C8 C12 108.75(18) . . ?
C15 C8 C7 108.99(19) . . ?
C12 C8 C7 108.38(19) . . ?
C15 C8 C9 112.76(19) . . ?
C12 C8 C9 110.26(17) . . ?
C7 C8 C9 107.61(17) . . ?
O2 C9 C10 105.38(18) . . ?
O2 C9 C17 104.46(18) . . ?
C10 C9 C17 109.6(2) . . ?
O2 C9 C8 112.05(17) . . ?
C10 C9 C8 109.93(18) . . ?
C17 C9 C8 114.90(18) . . ?
C9 C10 C11 114.94(19) . . ?
C9 C10 H10A 108.5 . . ?
C11 C10 H10A 108.5 . . ?
C9 C10 H10B 108.5 . . ?
C11 C10 H10B 108.5 . . ?
H10A C10 H10B 107.5 . . ?
C10 C11 C1 112.46(19) . . ?
C10 C11 H11A 109.1 . . ?
C1 C11 H11A 109.1 . . ?
C10 C11 H11B 109.1 . . ?
C1 C11 H11B 109.1 . . ?
H11A C11 H11B 107.8 . . ?
C1 C12 C8 111.78(17) . . ?
C1 C12 H12A 109.3 . . ?
C8 C12 H12A 109.3 . . ?
C1 C12 H12B 109.3 . . ?
C8 C12 H12B 109.3 . . ?
H12A C12 H12B 107.9 . . ?
C4 C13 H13A 109.5 . . ?
C4 C13 H13B 109.5 . . ?
H13A C13 H13B 109.5 . . ?
C4 C13 H13C 109.5 . . ?
H13A C13 H13C 109.5 . . ?
H13B C13 H13C 109.5 . . ?
C4 C14 H14A 109.5 . . ?
C4 C14 H14B 109.5 . . ?
H14A C14 H14B 109.5 . . ?
C4 C14 H14C 109.5 . . ?
H14A C14 H14C 109.5 . . ?
H14B C14 H14C 109.5 . . ?
C8 C15 H15A 109.5 . . ?
C8 C15 H15B 109.5 . . ?
H15A C15 H15B 109.5 . . ?
C8 C15 H15C 109.5 . . ?
H15A C15 H15C 109.5 . . ?
H15B C15 H15C 109.5 . . ?
O1 C16 H16A 109.5 . . ?
O1 C16 H16B 109.5 . . ?
H16A C16 H16B 109.5 . . ?
O1 C16 H16C 109.5 . . ?
H16A C16 H16C 109.5 . . ?
H16B C16 H16C 109.5 . . ?
F2 C17 F1 105.3(2) . . ?
F2 C17 F3 105.8(2) . . ?
F1 C17 F3 105.2(2) . . ?
F2 C17 C9 111.9(2) . . ?
F1 C17 C9 112.9(2) . . ?
F3 C17 C9 114.9(2) . . ?

loop_
_geom_bond_atom_site_label_1
_geom_bond_atom_site_label_2
_geom_bond_distance
_geom_bond_site_symmetry_2
_geom_bond_publ_flag
O1 C2 1.429(3) . ?
O1 C16 1.426(3) . ?
O2 C9 1.417(3) . ?
O2 H1 0.79(3) . ?
F1 C17 1.339(3) . ?
F2 C17 1.332(3) . ?
F3 C17 1.339(3) . ?
C1 C12 1.530(3) . ?
C1 C2 1.549(3) . ?
C1 C11 1.528(3) . ?
C1 C5 1.568(3) . ?
C2 C3 1.515(3) . ?
C2 H2A 0.9800 . ?
C3 C4 1.533(4) . ?
C3 H3A 0.9700 . ?
C3 H3B 0.9700 . ?
C4 C14 1.531(4) . ?
C4 C13 1.532(4) . ?
C4 C5 1.554(4) . ?
C5 C6 1.526(4) . ?
C5 H5A 0.9800 . ?
C6 C7 1.522(4) . ?
C6 H6A 0.9700 . ?
C6 H6B 0.9700 . ?
C7 C8 1.560(3) . ?
C7 H7A 0.9700 . ?
C7 H7B 0.9700 . ?
C8 C15 1.530(3) . ?
C8 C12 1.536(3) . ?
C8 C9 1.575(3) . ?
C9 C10 1.526(3) . ?
C9 C17 1.537(3) . ?
C10 C11 1.529(4) . ?
C10 H10A 0.9700 . ?
C10 H10B 0.9700 . ?
C11 H11A 0.9700 . ?
C11 H11B 0.9700 . ?
C12 H12A 0.9700 . ?
C12 H12B 0.9700 . ?
C13 H13A 0.9600 . ?
C13 H13B 0.9600 . ?
C13 H13C 0.9600 . ?
C14 H14A 0.9600 . ?
C14 H14B 0.9600 . ?
C14 H14C 0.9600 . ?
C15 H15A 0.9600 . ?
C15 H15B 0.9600 . ?
C15 H15C 0.9600 . ?
C16 H16A 0.9600 . ?
C16 H16B 0.9600 . ?
C16 H16C 0.9600 . ?
